data_7119320
loop_
_publ_author_name
'Wu, Hongzhuo'
'Fang, Renren'
'Tao, Jingwei'
'Wang, Deliang'
'Qiao, Xiaolan'
'Yang, Xiaodi'
'Hartl, Franti\<sek'
'Li, Hongxiang'

_publ_section_title
;
 Diacenaphthylene-fused benzo[1,2-b:4,5-b']dithiophenes: polycyclic
 heteroacenes containing full-carbon five-membered aromatic rings.
;
_journal_issue 4
_journal_name_full 'Chemical communications (Cambridge, England)'
_journal_page_first 751
_journal_page_last 754
_journal_paper_doi 10.1039/c6cc09184a
_journal_volume 53
_journal_year 2017
_chemical_formula_moiety 'C62 H54 S2'
_chemical_formula_sum 'C62 H54 S2'
_chemical_formula_weight 863.17
_chemical_name_systematic
; 
 ? 
;
_space_group_IT_number 15
_symmetry_cell_setting monoclinic
_symmetry_space_group_name_Hall '-C 2yc'
_symmetry_space_group_name_H-M 'C 1 2/c 1'
_atom_sites_solution_hydrogens geom
_atom_sites_solution_primary direct
_atom_sites_solution_secondary difmap
_audit_creation_method SHELXL-97
_audit_update_record
;
2016-11-16 deposited with the CCDC.
2016-12-08 downloaded from the CCDC.
;
_cell_angle_alpha 90.00
_cell_angle_beta 106.27(3)
_cell_angle_gamma 90.00
_cell_formula_units_Z 4
_cell_length_a 41.379(8)
_cell_length_b 6.0824(12)
_cell_length_c 20.059(4)
_cell_measurement_reflns_used 5014
_cell_measurement_temperature 296(2)
_cell_measurement_theta_max 27.45
_cell_measurement_theta_min 3.08
_cell_volume 4846.3(18)
_computing_cell_refinement 'Bruker SAINT'
_computing_data_collection 'Bruker APEX2'
_computing_data_reduction 'Bruker SAINT'
_computing_molecular_graphics 'Bruker SHELXTL'
_computing_publication_material 'Bruker SHELXTL'
_computing_structure_refinement 'SHELXL-97 (Sheldrick, 2008)'
_computing_structure_solution 'SHELXS-97 (Sheldrick, 2008)'
_diffrn_ambient_temperature 296(2)
_diffrn_measured_fraction_theta_full 0.998
_diffrn_measured_fraction_theta_max 0.998
_diffrn_measurement_device_type 'Bruker APEX-II CCD'
_diffrn_measurement_method '\f and \w scans'
_diffrn_radiation_monochromator graphite
_diffrn_radiation_source 'fine-focus sealed tube'
_diffrn_radiation_type MoK\a
_diffrn_radiation_wavelength 0.71073
_diffrn_reflns_av_R_equivalents 0.0271
_diffrn_reflns_av_sigmaI/netI 0.0298
_diffrn_reflns_limit_h_max 53
_diffrn_reflns_limit_h_min -53
_diffrn_reflns_limit_k_max 7
_diffrn_reflns_limit_k_min -7
_diffrn_reflns_limit_l_max 26
_diffrn_reflns_limit_l_min -25
_diffrn_reflns_number 16037
_diffrn_reflns_theta_full 27.49
_diffrn_reflns_theta_max 27.49
_diffrn_reflns_theta_min 3.08
_diffrn_standards_number 0
_exptl_absorpt_coefficient_mu 0.149
_exptl_absorpt_correction_T_max 0.7456
_exptl_absorpt_correction_T_min 0.6720
_exptl_absorpt_correction_type multi-scan
_exptl_absorpt_process_details SADABS
_exptl_crystal_colour red
_exptl_crystal_density_diffrn 1.183
_exptl_crystal_density_method 'not measured'
_exptl_crystal_description column
_exptl_crystal_F_000 1832
_exptl_crystal_size_max 0.38
_exptl_crystal_size_mid 0.18
_exptl_crystal_size_min 0.16
_refine_diff_density_max 0.468
_refine_diff_density_min -0.279
_refine_diff_density_rms 0.043
_refine_ls_extinction_method none
_refine_ls_goodness_of_fit_ref 1.033
_refine_ls_hydrogen_treatment constr
_refine_ls_matrix_type full
_refine_ls_number_parameters 317
_refine_ls_number_reflns 5539
_refine_ls_number_restraints 105
_refine_ls_restrained_S_all 1.031
_refine_ls_R_factor_all 0.0673
_refine_ls_R_factor_gt 0.0492
_refine_ls_shift/su_max 0.001
_refine_ls_shift/su_mean 0.000
_refine_ls_structure_factor_coef Fsqd
_refine_ls_weighting_details 'calc w=1/[\s^2^(Fo^2^)+(0.0759P)^2^+3.2683P] where P=(Fo^2^+2Fc^2^)/3'
_refine_ls_weighting_scheme calc
_refine_ls_wR_factor_gt 0.1345
_refine_ls_wR_factor_ref 0.1505
_reflns_number_gt 4163
_reflns_number_total 5539
_reflns_threshold_expression >2sigma(I)
_cod_data_source_file c6cc09184a2.cif
_cod_data_source_block 366
_cod_original_cell_volume 4846.4(17)
_cod_original_sg_symbol_H-M 'C 2/c'
_cod_database_code 7119320

loop_
_symmetry_equiv_pos_as_xyz
'x, y, z'
'-x, y, -z+1/2'
'x+1/2, y+1/2, z'
'-x+1/2, y+1/2, -z+1/2'
'-x, -y, -z'
'x, -y, z-1/2'
'-x+1/2, -y+1/2, -z'
'x+1/2, -y+1/2, z-1/2'

loop_
_atom_site_label
_atom_site_type_symbol
_atom_site_fract_x
_atom_site_fract_y
_atom_site_fract_z
_atom_site_U_iso_or_equiv
_atom_site_adp_type
_atom_site_occupancy
_atom_site_symmetry_multiplicity
_atom_site_calc_flag
_atom_site_refinement_flags
_atom_site_disorder_assembly
_atom_site_disorder_group
S1 S 0.179936(10) 0.37940(8) 0.01530(2) 0.04137(15) Uani 1 1 d . . .
C1 C 0.22211(4) 0.1126(3) -0.03391(8) 0.0336(4) Uani 1 1 d . . .
C2 C 0.25455(4) 0.0599(3) -0.03874(8) 0.0335(4) Uani 1 1 d . . .
C3 C 0.26661(4) -0.1132(3) -0.07358(8) 0.0358(4) Uani 1 1 d . . .
C4 C 0.25445(4) -0.3111(3) -0.11624(8) 0.0380(4) Uani 1 1 d . . .
C5 C 0.22468(5) -0.4228(3) -0.14101(9) 0.0443(4) Uani 1 1 d . . .
H5A H 0.2051 -0.3721 -0.1320 0.053 Uiso 1 1 calc R . .
C6 C 0.22418(6) -0.6169(3) -0.18067(10) 0.0511(5) Uani 1 1 d . . .
H6A H 0.2039 -0.6921 -0.1972 0.061 Uiso 1 1 calc R . .
C7 C 0.25221(6) -0.6979(4) -0.19550(10) 0.0527(5) Uani 1 1 d . . .
H7A H 0.2508 -0.8261 -0.2214 0.063 Uiso 1 1 calc R . .
C8 C 0.28327(6) -0.5868(3) -0.17138(10) 0.0485(5) Uani 1 1 d . . .
C9 C 0.28325(5) -0.3982(3) -0.13226(9) 0.0417(4) Uani 1 1 d . . .
C10 C 0.31460(6) -0.6440(4) -0.18282(12) 0.0624(6) Uani 1 1 d . . .
H10A H 0.3161 -0.7685 -0.2087 0.075 Uiso 1 1 calc R . .
C11 C 0.34244(6) -0.5185(4) -0.15625(13) 0.0666(6) Uani 1 1 d . . .
H11A H 0.3625 -0.5591 -0.1652 0.080 Uiso 1 1 calc R . .
C12 C 0.21858(4) 0.2976(3) 0.00442(8) 0.0345(4) Uani 1 1 d . . .
C13 C 0.19921(4) 0.5955(3) 0.06590(9) 0.0396(4) Uani 1 1 d . . .
C14 C 0.18771(5) 0.7709(3) 0.10320(9) 0.0441(4) Uani 1 1 d . . .
C15 C 0.15789(5) 0.8291(4) 0.11565(12) 0.0565(5) Uani 1 1 d . . .
H15A H 0.1385 0.7463 0.0979 0.068 Uiso 1 1 calc R . .
C16 C 0.19228(4) -0.0096(3) -0.06572(9) 0.0391(4) Uani 1 1 d . . .
C17 C 0.16496(4) -0.0869(3) -0.08744(10) 0.0446(4) Uani 1 1 d . . .
C18 C 0.13150(4) -0.1759(3) -0.11058(10) 0.0441(4) Uani 1 1 d . . .
C19 C 0.10844(5) -0.1190(3) -0.07449(10) 0.0481(5) Uani 1 1 d . . .
H19A H 0.1152 -0.0283 -0.0357 0.058 Uiso 1 1 calc R . .
C20 C 0.07571(5) -0.1952(4) -0.09533(11) 0.0491(5) Uani 1 1 d . . .
C21 C 0.06676(4) -0.3325(4) -0.15333(11) 0.0504(5) Uani 1 1 d . . .
H21A H 0.0448 -0.3853 -0.1678 0.060 Uiso 1 1 calc R . .
C22 C 0.08907(4) -0.3941(3) -0.19048(10) 0.0458(4) Uani 1 1 d D A .
C23 C 0.12179(4) -0.3130(3) -0.16803(10) 0.0463(4) Uani 1 1 d . . .
H23A H 0.1373 -0.3511 -0.1918 0.056 Uiso 1 1 calc R . .
C24 C 0.04948(5) -0.1322(4) -0.05760(13) 0.0615(6) Uani 1 1 d . . .
C25 C 0.03531(11) -0.3318(6) -0.0332(2) 0.1343(17) Uani 1 1 d . . .
H25A H 0.0190 -0.2886 -0.0098 0.201 Uiso 1 1 calc R . .
H25B H 0.0531 -0.4124 -0.0016 0.201 Uiso 1 1 calc R . .
H25C H 0.0247 -0.4229 -0.0722 0.201 Uiso 1 1 calc R . .
C26 C 0.06420(8) 0.0170(8) 0.0048(2) 0.1318(16) Uani 1 1 d . . .
H26A H 0.0471 0.0515 0.0270 0.198 Uiso 1 1 calc R . .
H26B H 0.0723 0.1503 -0.0106 0.198 Uiso 1 1 calc R . .
H26C H 0.0825 -0.0570 0.0371 0.198 Uiso 1 1 calc R . .
C27 C 0.02101(8) -0.0054(7) -0.10711(19) 0.1205(14) Uani 1 1 d . . .
H27A H 0.0045 0.0332 -0.0838 0.181 Uiso 1 1 calc R . .
H27B H 0.0108 -0.0952 -0.1467 0.181 Uiso 1 1 calc R . .
H27C H 0.0298 0.1260 -0.1220 0.181 Uiso 1 1 calc R . .
C28 C 0.07842(5) -0.5408(4) -0.25516(11) 0.0580(5) Uani 1 1 d DU . .
C29 C 0.04126(13) -0.6040(14) -0.2738(3) 0.094(3) Uani 0.576(10) 1 d PDU A 1
H29A H 0.0279 -0.4861 -0.2991 0.141 Uiso 0.576(10) 1 calc PR A 1
H29B H 0.0349 -0.6314 -0.2320 0.141 Uiso 0.576(10) 1 calc PR A 1
H29C H 0.0376 -0.7343 -0.3019 0.141 Uiso 0.576(10) 1 calc PR A 1
C30 C 0.0841(2) -0.4193(14) -0.3166(3) 0.106(3) Uani 0.576(10) 1 d PDU A 1
H30A H 0.0972 -0.2893 -0.3007 0.159 Uiso 0.576(10) 1 calc PR A 1
H30B H 0.0628 -0.3788 -0.3479 0.159 Uiso 0.576(10) 1 calc PR A 1
H30C H 0.0960 -0.5127 -0.3403 0.159 Uiso 0.576(10) 1 calc PR A 1
C31 C 0.0989(2) -0.7482(11) -0.2407(4) 0.104(3) Uani 0.576(10) 1 d PDU A 1
H31A H 0.1213 -0.7185 -0.2430 0.156 Uiso 0.576(10) 1 calc PR A 1
H31B H 0.0887 -0.8575 -0.2746 0.156 Uiso 0.576(10) 1 calc PR A 1
H31C H 0.0997 -0.8012 -0.1952 0.156 Uiso 0.576(10) 1 calc PR A 1
C29A C 0.0599(3) -0.7454(16) -0.2405(6) 0.107(4) Uani 0.424(10) 1 d PDU A 2
H29D H 0.0408 -0.7014 -0.2256 0.160 Uiso 0.424(10) 1 calc PR A 2
H29E H 0.0749 -0.8313 -0.2048 0.160 Uiso 0.424(10) 1 calc PR A 2
H29F H 0.0525 -0.8318 -0.2821 0.160 Uiso 0.424(10) 1 calc PR A 2
C30A C 0.0550(4) -0.4050(19) -0.3111(5) 0.153(7) Uani 0.424(10) 1 d PDU A 2
H30D H 0.0665 -0.2753 -0.3195 0.229 Uiso 0.424(10) 1 calc PR A 2
H30E H 0.0356 -0.3634 -0.2964 0.229 Uiso 0.424(10) 1 calc PR A 2
H30F H 0.0478 -0.4898 -0.3531 0.229 Uiso 0.424(10) 1 calc PR A 2
C31A C 0.1073(2) -0.628(3) -0.2790(7) 0.135(6) Uani 0.424(10) 1 d PDU A 2
H31D H 0.1200 -0.5067 -0.2893 0.202 Uiso 0.424(10) 1 calc PR A 2
H31E H 0.0988 -0.7154 -0.3199 0.202 Uiso 0.424(10) 1 calc PR A 2
H31F H 0.1215 -0.7160 -0.2429 0.202 Uiso 0.424(10) 1 calc PR A 2

loop_
_atom_site_aniso_label
_atom_site_aniso_U_11
_atom_site_aniso_U_22
_atom_site_aniso_U_33
_atom_site_aniso_U_23
_atom_site_aniso_U_13
_atom_site_aniso_U_12
S1 0.0290(2) 0.0458(3) 0.0493(3) -0.0030(2) 0.01103(17) -0.00140(18)
C1 0.0288(7) 0.0370(9) 0.0330(8) 0.0028(7) 0.0055(6) -0.0035(7)
C2 0.0315(7) 0.0357(9) 0.0320(8) 0.0023(7) 0.0067(6) -0.0021(7)
C3 0.0356(8) 0.0367(9) 0.0347(8) 0.0028(7) 0.0092(6) -0.0001(7)
C4 0.0441(9) 0.0362(9) 0.0328(8) 0.0029(7) 0.0092(7) 0.0021(7)
C5 0.0472(10) 0.0427(10) 0.0406(9) 0.0004(8) 0.0083(8) -0.0021(8)
C6 0.0615(12) 0.0426(11) 0.0441(10) -0.0019(9) 0.0065(9) -0.0102(9)
C7 0.0776(14) 0.0389(11) 0.0393(10) -0.0033(8) 0.0126(9) 0.0012(10)
C8 0.0649(12) 0.0436(11) 0.0374(9) 0.0020(8) 0.0149(8) 0.0076(9)
C9 0.0500(10) 0.0408(10) 0.0347(8) 0.0029(7) 0.0122(7) 0.0051(8)
C10 0.0785(15) 0.0564(14) 0.0584(13) -0.0060(11) 0.0292(11) 0.0147(12)
C11 0.0679(14) 0.0683(16) 0.0736(15) -0.0045(13) 0.0362(12) 0.0154(13)
C12 0.0272(7) 0.0406(9) 0.0346(8) 0.0033(7) 0.0069(6) -0.0014(7)
C13 0.0367(8) 0.0415(10) 0.0403(9) 0.0026(8) 0.0103(7) 0.0023(7)
C14 0.0454(9) 0.0449(11) 0.0434(9) 0.0023(8) 0.0145(8) 0.0055(8)
C15 0.0494(11) 0.0609(13) 0.0641(13) -0.0014(11) 0.0240(10) 0.0071(10)
C16 0.0345(8) 0.0411(10) 0.0412(9) -0.0024(8) 0.0098(7) -0.0023(7)
C17 0.0339(8) 0.0487(11) 0.0500(10) -0.0066(9) 0.0099(7) -0.0041(8)
C18 0.0303(8) 0.0460(11) 0.0532(10) -0.0047(9) 0.0074(7) -0.0041(7)
C19 0.0374(9) 0.0519(12) 0.0530(11) -0.0095(9) 0.0091(8) -0.0018(8)
C20 0.0343(9) 0.0538(12) 0.0598(12) -0.0026(10) 0.0141(8) 0.0013(8)
C21 0.0297(8) 0.0573(13) 0.0619(12) -0.0053(10) 0.0093(8) -0.0062(8)
C22 0.0348(8) 0.0460(11) 0.0538(11) -0.0046(9) 0.0079(8) -0.0055(8)
C23 0.0326(8) 0.0512(11) 0.0550(11) -0.0074(9) 0.0120(8) -0.0041(8)
C24 0.0425(10) 0.0733(16) 0.0744(14) -0.0080(12) 0.0258(10) 0.0036(10)
C25 0.165(4) 0.101(3) 0.193(4) 0.016(3) 0.143(4) 0.010(3)
C26 0.080(2) 0.188(4) 0.141(3) -0.083(3) 0.054(2) 0.000(2)
C27 0.078(2) 0.169(4) 0.123(3) 0.011(3) 0.0421(19) 0.060(2)
C28 0.0495(11) 0.0624(14) 0.0598(12) -0.0160(11) 0.0114(9) -0.0157(10)
C29 0.063(3) 0.123(7) 0.089(4) -0.041(4) 0.008(3) -0.039(3)
C30 0.144(7) 0.116(5) 0.056(3) -0.018(3) 0.026(4) -0.055(5)
C31 0.123(6) 0.072(4) 0.107(5) -0.037(3) 0.013(4) 0.014(4)
C29A 0.130(9) 0.084(6) 0.109(7) -0.043(5) 0.039(6) -0.044(6)
C30A 0.216(15) 0.137(8) 0.062(5) -0.019(5) -0.030(7) 0.052(10)
C31A 0.084(5) 0.195(14) 0.135(10) -0.115(10) 0.046(5) -0.023(6)

loop_
_atom_type_symbol
_atom_type_description
_atom_type_scat_dispersion_real
_atom_type_scat_dispersion_imag
_atom_type_scat_source
C C 0.0033 0.0016 'International Tables Vol C Tables 4.2.6.8 and 6.1.1.4'
H H 0.0000 0.0000 'International Tables Vol C Tables 4.2.6.8 and 6.1.1.4'
S S 0.1246 0.1234 'International Tables Vol C Tables 4.2.6.8 and 6.1.1.4'

loop_
_geom_angle_atom_site_label_1
_geom_angle_atom_site_label_2
_geom_angle_atom_site_label_3
_geom_angle
_geom_angle_site_symmetry_1
_geom_angle_site_symmetry_3
C13 S1 C12 90.12(8) . .
C12 C1 C2 118.08(14) . .
C12 C1 C16 117.10(15) . .
C2 C1 C16 124.82(16) . .
C1 C2 C12 117.24(15) . 7
C1 C2 C3 132.15(15) . .
C12 C2 C3 110.60(14) 7 .
C13 C3 C2 111.99(16) 7 .
C13 C3 C4 107.41(15) 7 .
C2 C3 C4 140.60(15) . .
C5 C4 C9 117.26(17) . .
C5 C4 C3 137.49(17) . .
C9 C4 C3 105.24(15) . .
C4 C5 C6 119.03(19) . .
C4 C5 H5A 120.5 . .
C6 C5 H5A 120.5 . .
C7 C6 C5 122.75(19) . .
C7 C6 H6A 118.6 . .
C5 C6 H6A 118.6 . .
C6 C7 C8 119.94(19) . .
C6 C7 H7A 120.0 . .
C8 C7 H7A 120.0 . .
C9 C8 C7 116.35(19) . .
C9 C8 C10 116.0(2) . .
C7 C8 C10 127.7(2) . .
C8 C9 C14 123.44(18) . 7
C8 C9 C4 124.66(18) . .
C14 C9 C4 111.90(16) 7 .
C11 C10 C8 120.7(2) . .
C11 C10 H10A 119.7 . .
C8 C10 H10A 119.7 . .
C10 C11 C15 122.7(2) . 7
C10 C11 H11A 118.7 . .
C15 C11 H11A 118.7 7 .
C1 C12 C2 124.68(15) . 7
C1 C12 S1 122.72(12) . .
C2 C12 S1 112.61(13) 7 .
C3 C13 C14 110.88(16) 7 .
C3 C13 S1 114.65(14) 7 .
C14 C13 S1 134.46(14) . .
C15 C14 C9 119.23(18) . 7
C15 C14 C13 136.21(19) . .
C9 C14 C13 104.55(15) 7 .
C14 C15 C11 118.0(2) . 7
C14 C15 H15A 121.0 . .
C11 C15 H15A 121.0 7 .
C17 C16 C1 169.50(19) . .
C16 C17 C18 177.0(2) . .
C23 C18 C19 119.99(16) . .
C23 C18 C17 121.55(17) . .
C19 C18 C17 118.46(17) . .
C20 C19 C18 121.04(19) . .
C20 C19 H19A 119.5 . .
C18 C19 H19A 119.5 . .
C19 C20 C21 117.51(18) . .
C19 C20 C24 122.41(19) . .
C21 C20 C24 120.08(17) . .
C22 C21 C20 123.18(17) . .
C22 C21 H21A 118.4 . .
C20 C21 H21A 118.4 . .
C21 C22 C23 117.57(18) . .
C21 C22 C28 122.23(17) . .
C23 C22 C28 120.19(18) . .
C18 C23 C22 120.71(18) . .
C18 C23 H23A 119.6 . .
C22 C23 H23A 119.6 . .
C25 C24 C27 108.9(3) . .
C25 C24 C26 108.5(3) . .
C27 C24 C26 107.0(3) . .
C25 C24 C20 110.9(2) . .
C27 C24 C20 109.3(2) . .
C26 C24 C20 112.15(19) . .
C24 C25 H25A 109.5 . .
C24 C25 H25B 109.5 . .
H25A C25 H25B 109.5 . .
C24 C25 H25C 109.5 . .
H25A C25 H25C 109.5 . .
H25B C25 H25C 109.5 . .
C24 C26 H26A 109.5 . .
C24 C26 H26B 109.5 . .
H26A C26 H26B 109.5 . .
C24 C26 H26C 109.5 . .
H26A C26 H26C 109.5 . .
H26B C26 H26C 109.5 . .
C24 C27 H27A 109.5 . .
C24 C27 H27B 109.5 . .
H27A C27 H27B 109.5 . .
C24 C27 H27C 109.5 . .
H27A C27 H27C 109.5 . .
H27B C27 H27C 109.5 . .
C31A C28 C31 46.4(6) . .
C31A C28 C30A 111.1(7) . .
C31 C28 C30A 144.6(5) . .
C31A C28 C30 65.9(6) . .
C31 C28 C30 111.1(5) . .
C30A C28 C30 48.7(6) . .
C31A C28 C29 132.1(4) . .
C31 C28 C29 108.1(4) . .
C30A C28 C29 64.0(7) . .
C30 C28 C29 107.5(4) . .
C31A C28 C29A 105.1(7) . .
C31 C28 C29A 64.2(5) . .
C30A C28 C29A 109.6(8) . .
C30 C28 C29A 138.9(5) . .
C29 C28 C29A 47.1(4) . .
C31A C28 C22 114.1(4) . .
C31 C28 C22 108.2(3) . .
C30A C28 C22 106.5(4) . .
C30 C28 C22 109.4(3) . .
C29 C28 C22 112.6(3) . .
C29A C28 C22 110.6(4) . .
C28 C29 H29A 109.5 . .
C28 C29 H29B 109.5 . .
H29A C29 H29B 109.5 . .
C28 C29 H29C 109.5 . .
H29A C29 H29C 109.5 . .
H29B C29 H29C 109.5 . .
C28 C30 H30A 109.5 . .
C28 C30 H30B 109.5 . .
H30A C30 H30B 109.5 . .
C28 C30 H30C 109.5 . .
H30A C30 H30C 109.5 . .
H30B C30 H30C 109.5 . .
C28 C31 H31A 109.5 . .
C28 C31 H31B 109.5 . .
H31A C31 H31B 109.5 . .
C28 C31 H31C 109.5 . .
H31A C31 H31C 109.5 . .
H31B C31 H31C 109.5 . .
C28 C29A H29D 109.5 . .
C28 C29A H29E 109.5 . .
H29D C29A H29E 109.5 . .
C28 C29A H29F 109.5 . .
H29D C29A H29F 109.5 . .
H29E C29A H29F 109.5 . .
C28 C30A H30D 109.5 . .
C28 C30A H30E 109.5 . .
H30D C30A H30E 109.5 . .
C28 C30A H30F 109.5 . .
H30D C30A H30F 109.5 . .
H30E C30A H30F 109.5 . .
C28 C31A H31D 109.5 . .
C28 C31A H31E 109.5 . .
H31D C31A H31E 109.5 . .
C28 C31A H31F 109.5 . .
H31D C31A H31F 109.5 . .
H31E C31A H31F 109.5 . .

loop_
_geom_bond_atom_site_label_1
_geom_bond_atom_site_label_2
_geom_bond_distance
_geom_bond_site_symmetry_2
S1 C13 1.7147(19) .
S1 C12 1.7455(17) .
C1 C12 1.393(2) .
C1 C2 1.409(2) .
C1 C16 1.429(2) .
C2 C12 1.426(2) 7
C2 C3 1.429(2) .
C3 C13 1.383(2) 7
C3 C4 1.481(2) .
C4 C5 1.372(3) .
C4 C9 1.421(2) .
C5 C6 1.421(3) .
C5 H5A 0.9300 .
C6 C7 1.367(3) .
C6 H6A 0.9300 .
C7 C8 1.412(3) .
C7 H7A 0.9300 .
C8 C9 1.390(3) .
C8 C10 1.422(3) .
C9 C14 1.411(3) 7
C10 C11 1.360(4) .
C10 H10A 0.9300 .
C11 C15 1.413(3) 7
C11 H11A 0.9300 .
C12 C2 1.426(2) 7
C13 C3 1.383(2) 7
C13 C14 1.457(3) .
C14 C15 1.372(3) .
C14 C9 1.411(3) 7
C15 C11 1.413(3) 7
C15 H15A 0.9300 .
C16 C17 1.189(2) .
C17 C18 1.437(2) .
C18 C23 1.388(3) .
C18 C19 1.393(3) .
C19 C20 1.381(3) .
C19 H19A 0.9300 .
C20 C21 1.395(3) .
C20 C24 1.535(3) .
C21 C22 1.391(3) .
C21 H21A 0.9300 .
C22 C23 1.392(2) .
C22 C28 1.534(3) .
C23 H23A 0.9300 .
C24 C25 1.490(4) .
C24 C27 1.521(4) .
C24 C26 1.528(4) .
C25 H25A 0.9600 .
C25 H25B 0.9600 .
C25 H25C 0.9600 .
C26 H26A 0.9600 .
C26 H26B 0.9600 .
C26 H26C 0.9600 .
C27 H27A 0.9600 .
C27 H27B 0.9600 .
C27 H27C 0.9600 .
C28 C31A 1.501(8) .
C28 C31 1.502(6) .
C28 C30A 1.508(8) .
C28 C30 1.512(6) .
C28 C29 1.526(5) .
C28 C29A 1.532(8) .
C29 H29A 0.9600 .
C29 H29B 0.9600 .
C29 H29C 0.9600 .
C30 H30A 0.9600 .
C30 H30B 0.9600 .
C30 H30C 0.9600 .
C31 H31A 0.9600 .
C31 H31B 0.9600 .
C31 H31C 0.9600 .
C29A H29D 0.9600 .
C29A H29E 0.9600 .
C29A H29F 0.9600 .
C30A H30D 0.9600 .
C30A H30E 0.9600 .
C30A H30F 0.9600 .
C31A H31D 0.9600 .
C31A H31E 0.9600 .
C31A H31F 0.9600 .

loop_
_geom_torsion_atom_site_label_1
_geom_torsion_atom_site_label_2
_geom_torsion_atom_site_label_3
_geom_torsion_atom_site_label_4
_geom_torsion
_geom_torsion_site_symmetry_1
_geom_torsion_site_symmetry_4
C12 C1 C2 C12 -0.7(3) . 7
C16 C1 C2 C12 179.11(15) . 7
C12 C1 C2 C3 -179.42(17) . .
C16 C1 C2 C3 0.4(3) . .
C1 C2 C3 C13 177.84(17) . 7
C12 C2 C3 C13 -1.0(2) 7 7
C1 C2 C3 C4 -2.3(4) . .
C12 C2 C3 C4 178.9(2) 7 .
C13 C3 C4 C5 178.0(2) 7 .
C2 C3 C4 C5 -1.8(4) . .
C13 C3 C4 C9 -0.82(18) 7 .
C2 C3 C4 C9 179.3(2) . .
C9 C4 C5 C6 0.1(3) . .
C3 C4 C5 C6 -178.62(19) . .
C4 C5 C6 C7 -0.1(3) . .
C5 C6 C7 C8 -0.3(3) . .
C6 C7 C8 C9 0.8(3) . .
C6 C7 C8 C10 -178.7(2) . .
C7 C8 C9 C14 178.71(17) . 7
C10 C8 C9 C14 -1.8(3) . 7
C7 C8 C9 C4 -0.8(3) . .
C10 C8 C9 C4 178.68(18) . .
C5 C4 C9 C8 0.4(3) . .
C3 C4 C9 C8 179.51(17) . .
C5 C4 C9 C14 -179.20(16) . 7
C3 C4 C9 C14 -0.1(2) . 7
C9 C8 C10 C11 0.1(3) . .
C7 C8 C10 C11 179.6(2) . .
C8 C10 C11 C15 0.9(4) . 7
C2 C1 C12 C2 0.7(3) . 7
C16 C1 C12 C2 -179.07(15) . 7
C2 C1 C12 S1 -179.30(12) . .
C16 C1 C12 S1 0.9(2) . .
C13 S1 C12 C1 178.91(15) . .
C13 S1 C12 C2 -1.11(13) . 7
C12 S1 C13 C3 1.72(14) . 7
C12 S1 C13 C14 -179.00(19) . .
C3 C13 C14 C15 -177.2(2) 7 .
S1 C13 C14 C15 3.5(4) . .
C3 C13 C14 C9 1.4(2) 7 7
S1 C13 C14 C9 -177.85(15) . 7
C9 C14 C15 C11 1.3(3) 7 7
C13 C14 C15 C11 179.8(2) . 7
C12 C1 C16 C17 -0.5(11) . .
C23 C18 C19 C20 -0.7(3) . .
C17 C18 C19 C20 178.42(19) . .
C18 C19 C20 C21 0.6(3) . .
C18 C19 C20 C24 -178.8(2) . .
C19 C20 C21 C22 -0.2(3) . .
C24 C20 C21 C22 179.2(2) . .
C20 C21 C22 C23 -0.1(3) . .
C20 C21 C22 C28 -178.5(2) . .
C19 C18 C23 C22 0.3(3) . .
C17 C18 C23 C22 -178.71(19) . .
C21 C22 C23 C18 0.0(3) . .
C28 C22 C23 C18 178.45(19) . .
C19 C20 C24 C25 -122.7(3) . .
C21 C20 C24 C25 57.9(3) . .
C19 C20 C24 C27 117.3(3) . .
C21 C20 C24 C27 -62.1(3) . .
C19 C20 C24 C26 -1.1(4) . .
C21 C20 C24 C26 179.5(3) . .
C21 C22 C28 C31A -167.7(8) . .
C23 C22 C28 C31A 13.9(9) . .
C21 C22 C28 C31 -118.2(5) . .
C23 C22 C28 C31 63.5(5) . .
C21 C22 C28 C30A 69.4(9) . .
C23 C22 C28 C30A -108.9(9) . .
C21 C22 C28 C30 120.7(5) . .
C23 C22 C28 C30 -57.7(5) . .
C21 C22 C28 C29 1.2(5) . .
C23 C22 C28 C29 -177.1(4) . .
C21 C22 C28 C29A -49.6(7) . .
C23 C22 C28 C29A 132.1(6) . .
